data_1540536
loop_
_publ_author_name
'Zhang, Xiaofei'
'Yang, Haodong'
'Tang, Pingping'

_publ_section_title
;
 Transition-Metal-Free Oxidative Aliphatic C-H Azidation.
;
_journal_issue 23
_journal_name_full 'Organic letters'
_journal_page_first 5828
_journal_page_last 5831
_journal_paper_doi 10.1021/acs.orglett.5b03001
_journal_volume 17
_journal_year 2015
_chemical_absolute_configuration rmad
_chemical_formula_moiety 'C15 H21 N3 O5'
_chemical_formula_sum 'C15 H21 N3 O5'
_chemical_formula_weight 323.35
_space_group_crystal_system monoclinic
_space_group_IT_number 4
_space_group_name_Hall 'P 2yb'
_space_group_name_H-M_alt 'P 1 21 1'
_symmetry_space_group_name_Hall 'P 2yb'
_symmetry_space_group_name_H-M 'P 1 21 1'
_atom_sites_solution_hydrogens geom
_atom_sites_solution_primary direct
_atom_sites_solution_secondary difmap
_audit_creation_method SHELXL-2014/7
_cell_angle_alpha 90
_cell_angle_beta 90.0100(10)
_cell_angle_gamma 90
_cell_formula_units_Z 12
_cell_length_a 6.359(2)
_cell_length_b 22.998(5)
_cell_length_c 32.023(7)
_cell_measurement_reflns_used 3162
_cell_measurement_temperature 173(2)
_cell_measurement_theta_max 77.30
_cell_measurement_theta_min 30.20
_cell_volume 4683(2)
_computing_cell_refinement 'CrystalClear-SM Expert 2.1 b42'
_computing_data_collection 'CrystalClear-SM Expert 2.1 b42 (Rigaku, 2015)'
_computing_data_reduction 'CrystalClear-SM Expert 2.1 b42'
_computing_molecular_graphics 'CrystalStructure 4.1'
_computing_publication_material 'CrystalStructure 4.1 (Rigaku, 2014)'
_computing_structure_refinement 'SHELXL-2014/7 (Sheldrick, 2014)'
_computing_structure_solution 'SIR2011 (Burla, et al., 2012)'
_diffrn_ambient_temperature 173(2)
_diffrn_detector_area_resol_mean 5.814
_diffrn_measured_fraction_theta_full 0.994
_diffrn_measured_fraction_theta_max 0.985
_diffrn_measurement_device_type 'Rigaku XtaLAB P200'
_diffrn_measurement_method \w
_diffrn_radiation_type CuK\a
_diffrn_radiation_wavelength 1.54187
_diffrn_reflns_av_R_equivalents 0.0428
_diffrn_reflns_av_unetI/netI 0.0482
_diffrn_reflns_laue_measured_fraction_full 0.994
_diffrn_reflns_laue_measured_fraction_max 0.985
_diffrn_reflns_limit_h_max 5
_diffrn_reflns_limit_h_min -7
_diffrn_reflns_limit_k_max 29
_diffrn_reflns_limit_k_min -27
_diffrn_reflns_limit_l_max 40
_diffrn_reflns_limit_l_min -40
_diffrn_reflns_number 41927
_diffrn_reflns_point_group_measured_fraction_full 0.992
_diffrn_reflns_point_group_measured_fraction_max 0.975
_diffrn_reflns_theta_full 67.687
_diffrn_reflns_theta_max 77.739
_diffrn_reflns_theta_min 6.402
_exptl_absorpt_coefficient_mu 0.872
_exptl_absorpt_correction_T_max 0.889
_exptl_absorpt_correction_T_min 0.767
_exptl_absorpt_correction_type multi-scan
_exptl_absorpt_process_details 'REQAB (Rigaku, 1998)'
_exptl_crystal_colour colorless
_exptl_crystal_density_diffrn 1.376
_exptl_crystal_density_method 'not measured'
_exptl_crystal_description prism
_exptl_crystal_F_000 2064
_exptl_crystal_size_max 0.320
_exptl_crystal_size_mid 0.180
_exptl_crystal_size_min 0.160
_refine_diff_density_max 0.283
_refine_diff_density_min -0.357
_refine_diff_density_rms 0.060
_refine_ls_abs_structure_details
; 
 Flack x determined using 5539 quotients [(I+)-(I-)]/[(I+)+(I-)] 
 (Parsons, Flack and Wagner, Acta Cryst. B69 (2013) 249-259). 
;
_refine_ls_abs_structure_Flack -0.04(8)
_refine_ls_extinction_coef 0.00052(4)
_refine_ls_extinction_expression Fc^*^=kFc[1+0.001xFc^2^\l^3^/sin(2\q)]^-1/4^
_refine_ls_extinction_method 'SHELXL-2014/7 (Sheldrick 2014'
_refine_ls_goodness_of_fit_ref 1.099
_refine_ls_hydrogen_treatment constr
_refine_ls_matrix_type full
_refine_ls_number_parameters 1263
_refine_ls_number_reflns 17889
_refine_ls_number_restraints 1
_refine_ls_restrained_S_all 1.099
_refine_ls_R_factor_all 0.0806
_refine_ls_R_factor_gt 0.0682
_refine_ls_shift/su_max 0.006
_refine_ls_shift/su_mean 0.001
_refine_ls_structure_factor_coef Fsqd
_refine_ls_weighting_details 'w=1/[\s^2^(Fo^2^)+(0.0325P)^2^+6.0707P] where P=(Fo^2^+2Fc^2^)/3'
_refine_ls_weighting_scheme calc
_refine_ls_wR_factor_gt 0.1499
_refine_ls_wR_factor_ref 0.1575
_reflns_Friedel_coverage 0.930
_reflns_friedel_fraction_full 0.991
_reflns_friedel_fraction_max 0.964
_reflns_number_gt 15402
_reflns_number_total 17889
_reflns_threshold_expression 'I > 2\s(I)'
_cod_data_source_file ol5b03001_si_002.cif
_cod_data_source_block shelxl
_cod_depositor_comments 'Adding full bibliography for 1540536.cif.'
_cod_database_code 1540536
_shelx_shelxl_version_number 2014/7
_shelx_space_group_comment
; 
The symmetry employed for this shelxl refinement is uniquely defined 
by the following loop, which should always be used as a source of 
symmetry information in preference to the above space-group names. 
They are only intended as comments. 
;
_shelx_estimated_absorpt_t_min 0.768
_shelx_estimated_absorpt_t_max 0.873

loop_
_space_group_symop_operation_xyz
'x, y, z'
'-x, y+1/2, -z'

loop_
_atom_site_label
_atom_site_type_symbol
_atom_site_fract_x
_atom_site_fract_y
_atom_site_fract_z
_atom_site_U_iso_or_equiv
_atom_site_adp_type
_atom_site_occupancy
_atom_site_site_symmetry_order
_atom_site_calc_flag
_atom_site_refinement_flags_posn
_atom_site_refinement_flags_adp
O1 O 0.6652(11) 0.9828(3) 0.0984(2) 0.0453(17) Uani 1 1 d . .
O2 O 0.4611(11) 1.0154(3) 0.09764(18) 0.0394(15) Uani 1 1 d . .
O3 O 0.2994(10) 0.8979(3) 0.08479(17) 0.0346(14) Uani 1 1 d . .
O4 O 0.2896(12) 0.8534(3) 0.0240(2) 0.0493(18) Uani 1 1 d . .
O5 O 0.2847(10) 0.9563(3) 0.14269(16) 0.0319(13) Uani 1 1 d . .
N1 N 0.5879(12) 0.8477(3) 0.1985(2) 0.0311(15) Uani 1 1 d . .
N2 N 0.5964(12) 0.7979(3) 0.2128(2) 0.0310(15) Uani 1 1 d . .
N3 N 0.5865(17) 0.7533(3) 0.2264(2) 0.049(2) Uani 1 1 d . .
C1 C 0.6371(12) 0.9264(4) 0.1184(2) 0.0274(17) Uani 1 1 d . .
C2 C 0.4057(14) 0.9124(4) 0.1235(2) 0.0292(17) Uani 1 1 d . .
H2 H 0.3967 0.8773 0.1419 0.035 Uiso 1 1 calc R U
C3 C 0.3946(19) 0.8755(4) 0.0512(3) 0.046(3) Uani 1 1 d . .
C4 C 0.6306(16) 0.8830(5) 0.0471(3) 0.044(2) Uani 1 1 d . .
H4 H 0.6522 0.9224 0.0346 0.052 Uiso 1 1 calc R U
C5 C 0.7466(14) 0.8838(5) 0.0898(2) 0.037(2) Uani 1 1 d . .
H5 H 0.8920 0.8988 0.0848 0.044 Uiso 1 1 calc R U
C6 C 0.7672(16) 0.8239(4) 0.1100(3) 0.044(2) Uani 1 1 d . .
H6A H 0.6259 0.8078 0.1159 0.053 Uiso 1 1 calc R U
H6B H 0.8414 0.7971 0.0909 0.053 Uiso 1 1 calc R U
C7 C 0.8900(14) 0.8300(4) 0.1505(3) 0.035(2) Uani 1 1 d . .
H7A H 1.0339 0.8436 0.1438 0.043 Uiso 1 1 calc R U
H7B H 0.9023 0.7912 0.1636 0.043 Uiso 1 1 calc R U
C8 C 0.7925(14) 0.8721(4) 0.1822(3) 0.0324(17) Uani 1 1 d . .
C9 C 0.7452(14) 0.9314(4) 0.1607(2) 0.0316(18) Uani 1 1 d . .
H9 H 0.8849 0.9499 0.1553 0.038 Uiso 1 1 calc R U
C10 C 0.6277(16) 0.9724(4) 0.1918(2) 0.035(2) Uani 1 1 d . .
H10A H 0.5145 0.9501 0.2057 0.043 Uiso 1 1 calc R U
H10B H 0.7278 0.9851 0.2136 0.043 Uiso 1 1 calc R U
C11 C 0.5322(15) 1.0257(4) 0.1715(3) 0.041(2) Uani 1 1 d . .
H11A H 0.4607 1.0490 0.1933 0.050 Uiso 1 1 calc R U
H11B H 0.6469 1.0498 0.1598 0.050 Uiso 1 1 calc R U
C12 C 0.3764(15) 1.0126(3) 0.1372(3) 0.035(2) Uani 1 1 d . .
C13 C 0.724(2) 0.8388(8) 0.0149(3) 0.089(5) Uani 1 1 d . .
H13A H 0.6792 0.7993 0.0222 0.133 Uiso 1 1 calc R U
H13B H 0.8780 0.8410 0.0155 0.133 Uiso 1 1 calc R U
H13C H 0.6736 0.8484 -0.0132 0.133 Uiso 1 1 calc R U
C14 C 0.9440(15) 0.8788(4) 0.2182(3) 0.043(2) Uani 1 1 d . .
H14A H 0.8765 0.9009 0.2407 0.064 Uiso 1 1 calc R U
H14B H 1.0698 0.8995 0.2087 0.064 Uiso 1 1 calc R U
H14C H 0.9842 0.8403 0.2286 0.064 Uiso 1 1 calc R U
C15 C 0.1844(19) 1.0548(5) 0.1371(3) 0.054(3) Uani 1 1 d . .
H15A H 0.2341 1.0950 0.1343 0.081 Uiso 1 1 calc R U
H15B H 0.1069 1.0507 0.1634 0.081 Uiso 1 1 calc R U
H15C H 0.0914 1.0453 0.1137 0.081 Uiso 1 1 calc R U
O1A O 0.1326(11) 0.5556(3) 0.06276(19) 0.0413(15) Uani 1 1 d . .
O2A O -0.0707(12) 0.5250(3) 0.0683(2) 0.055(2) Uani 1 1 d . .
O3A O -0.2173(11) 0.6437(3) 0.0839(2) 0.0472(17) Uani 1 1 d . .
O4A O -0.1941(12) 0.6871(3) 0.1436(2) 0.0501(17) Uani 1 1 d . .
O5A O -0.2604(12) 0.5866(3) 0.0254(2) 0.062(2) Uani 1 1 d . .
N1A N 0.031(2) 0.6919(5) -0.0343(3) 0.077(4) Uani 1 1 d . .
N2A N 0.045(3) 0.7403(6) -0.0530(4) 0.110(6) Uani 1 1 d . .
N3A N 0.038(3) 0.7837(8) -0.0686(4) 0.140(8) Uani 1 1 d . .
C1A C 0.0991(17) 0.6118(5) 0.0433(3) 0.046(2) Uani 1 1 d . .
C2A C -0.1283(15) 0.6291(5) 0.0434(3) 0.043(2) Uani 1 1 d . .
H2A H -0.1402 0.6647 0.0257 0.052 Uiso 1 1 calc R U
C3A C -0.0975(15) 0.6647(3) 0.1156(2) 0.0316(18) Uani 1 1 d . .
C4A C 0.1355(17) 0.6551(4) 0.1149(2) 0.039(2) Uani 1 1 d . .
H4A H 0.1588 0.6153 0.1267 0.047 Uiso 1 1 calc R U
C5A C 0.2307(16) 0.6540(5) 0.0703(3) 0.042(2) Uani 1 1 d . .
H5A H 0.3753 0.6372 0.0726 0.051 Uiso 1 1 calc R U
C6A C 0.2511(18) 0.7116(5) 0.0491(3) 0.047(2) Uani 1 1 d . .
H6A1 H 0.3347 0.7381 0.0670 0.056 Uiso 1 1 calc R U
H6A2 H 0.1097 0.7289 0.0455 0.056 Uiso 1 1 calc R U
C7A C 0.3584(19) 0.7060(5) 0.0059(3) 0.058(3) Uani 1 1 d . .
H7A1 H 0.3637 0.7449 -0.0073 0.069 Uiso 1 1 calc R U
H7A2 H 0.5049 0.6926 0.0100 0.069 Uiso 1 1 calc R U
C8A C 0.248(2) 0.6646(5) -0.0229(3) 0.064(4) Uani 1 1 d . .
C9A C 0.1936(19) 0.6076(5) -0.0019(3) 0.056(3) Uani 1 1 d . .
H9A H 0.3315 0.5873 0.0018 0.068 Uiso 1 1 calc R U
C10A C 0.064(2) 0.5670(6) -0.0289(3) 0.074(4) Uani 1 1 d . .
H10C H 0.1556 0.5520 -0.0514 0.089 Uiso 1 1 calc R U
H10D H -0.0484 0.5902 -0.0424 0.089 Uiso 1 1 calc R U
C11A C -0.042(2) 0.5140(6) -0.0072(4) 0.087(6) Uani 1 1 d . .
H11C H -0.1297 0.4935 -0.0281 0.105 Uiso 1 1 calc R U
H11D H 0.0702 0.4867 0.0017 0.105 Uiso 1 1 calc R U
C12A C -0.1794(18) 0.5279(5) 0.0309(4) 0.068(4) Uani 1 1 d . .
C13A C 0.2464(15) 0.6969(4) 0.1441(3) 0.039(2) Uani 1 1 d . .
H13D H 0.2360 0.7365 0.1330 0.059 Uiso 1 1 calc R U
H13E H 0.3949 0.6859 0.1466 0.059 Uiso 1 1 calc R U
H13F H 0.1802 0.6953 0.1718 0.059 Uiso 1 1 calc R U
C14A C 0.375(3) 0.6566(6) -0.0628(3) 0.095(6) Uani 1 1 d . .
H14D H 0.3910 0.6942 -0.0768 0.143 Uiso 1 1 calc R U
H14E H 0.3011 0.6295 -0.0814 0.143 Uiso 1 1 calc R U
H14F H 0.5135 0.6409 -0.0558 0.143 Uiso 1 1 calc R U
C15A C -0.364(2) 0.4880(6) 0.0358(5) 0.090(5) Uani 1 1 d . .
H15D H -0.3151 0.4476 0.0360 0.134 Uiso 1 1 calc R U
H15E H -0.4617 0.4938 0.0125 0.134 Uiso 1 1 calc R U
H15F H -0.4358 0.4966 0.0622 0.134 Uiso 1 1 calc R U
O1B O 0.1418(11) 0.5517(3) 0.4280(2) 0.0528(19) Uani 1 1 d . .
O2B O -0.0544(12) 0.5190(3) 0.4319(2) 0.0559(19) Uani 1 1 d . .
O3B O -0.2323(11) 0.6361(3) 0.4417(2) 0.0464(16) Uani 1 1 d . .
O4B O -0.2375(12) 0.6856(4) 0.5006(3) 0.064(2) Uani 1 1 d . .
O5B O -0.2440(12) 0.5750(3) 0.3858(2) 0.0518(18) Uani 1 1 d . .
N1B N 0.0587(16) 0.6841(4) 0.3279(3) 0.059(2) Uani 1 1 d . .
N2B N 0.0659(16) 0.7111(3) 0.2959(3) 0.054(2) Uani 1 1 d . .
N3B N 0.055(2) 0.7375(5) 0.2642(3) 0.079(4) Uani 1 1 d . .
C1B C 0.1099(15) 0.6085(4) 0.4078(3) 0.043(2) Uani 1 1 d . .
C2B C -0.1318(15) 0.6198(4) 0.4021(3) 0.043(2) Uani 1 1 d . .
H2B H -0.1473 0.6535 0.3826 0.052 Uiso 1 1 calc R U
C3B C -0.1296(18) 0.6615(4) 0.4751(3) 0.049(3) Uani 1 1 d . .
C4B C 0.1019(16) 0.6528(5) 0.4778(3) 0.052(3) Uani 1 1 d . .
H4B H 0.1223 0.6132 0.4901 0.062 Uiso 1 1 calc R U
C5B C 0.2142(14) 0.6519(4) 0.4359(3) 0.041(2) Uani 1 1 d . .
H5B H 0.3605 0.6378 0.4411 0.049 Uiso 1 1 calc R U
C6B C 0.2324(17) 0.7111(4) 0.4149(3) 0.049(2) Uani 1 1 d . .
H6B1 H 0.3059 0.7387 0.4336 0.059 Uiso 1 1 calc R U
H6B2 H 0.0906 0.7267 0.4089 0.059 Uiso 1 1 calc R U
C7B C 0.3581(15) 0.7039(4) 0.3735(3) 0.046(2) Uani 1 1 d . .
H7B1 H 0.3674 0.7423 0.3596 0.055 Uiso 1 1 calc R U
H7B2 H 0.5031 0.6915 0.3804 0.055 Uiso 1 1 calc R U
C8B C 0.2641(19) 0.6604(5) 0.3429(3) 0.055(3) Uani 1 1 d . .
C9B C 0.2163(16) 0.6018(4) 0.3639(3) 0.046(2) Uani 1 1 d . .
H9B H 0.3569 0.5839 0.3696 0.055 Uiso 1 1 calc R U
C10B C 0.104(2) 0.5590(5) 0.3372(4) 0.061(3) Uani 1 1 d . .
H10E H 0.2065 0.5450 0.3161 0.074 Uiso 1 1 calc R U
H10F H -0.0055 0.5807 0.3217 0.074 Uiso 1 1 calc R U
C11B C -0.002(2) 0.5054(6) 0.3556(3) 0.064(3) Uani 1 1 d . .
H11E H -0.0766 0.4845 0.3330 0.077 Uiso 1 1 calc R U
H11F H 0.1082 0.4791 0.3667 0.077 Uiso 1 1 calc R U
C12B C -0.1552(18) 0.5193(5) 0.3900(3) 0.056(3) Uani 1 1 d . .
C13B C 0.1948(17) 0.6947(5) 0.5088(4) 0.059(3) Uani 1 1 d . .
H13G H 0.3427 0.6848 0.5138 0.089 Uiso 1 1 calc R U
H13H H 0.1170 0.6923 0.5352 0.089 Uiso 1 1 calc R U
H13I H 0.1853 0.7344 0.4978 0.089 Uiso 1 1 calc R U
C14B C 0.411(2) 0.6511(6) 0.3060(4) 0.072(4) Uani 1 1 d . .
H14G H 0.3437 0.6251 0.2858 0.107 Uiso 1 1 calc R U
H14H H 0.5424 0.6337 0.3158 0.107 Uiso 1 1 calc R U
H14I H 0.4407 0.6886 0.2927 0.107 Uiso 1 1 calc R U
C15B C -0.339(2) 0.4774(6) 0.3953(5) 0.076(4) Uani 1 1 d . .
H15G H -0.3918 0.4798 0.4240 0.114 Uiso 1 1 calc R U
H15H H -0.2915 0.4376 0.3896 0.114 Uiso 1 1 calc R U
H15I H -0.4514 0.4878 0.3758 0.114 Uiso 1 1 calc R U
O1C O 0.8519(10) 0.0759(3) 0.2503(2) 0.0431(16) Uani 1 1 d . .
O2C O 1.0506(11) 0.0412(3) 0.24800(18) 0.0405(15) Uani 1 1 d . .
O3C O 1.2329(11) 0.1564(4) 0.2401(2) 0.057(2) Uani 1 1 d . .
O4C O 1.2584(13) 0.2052(4) 0.1824(3) 0.074(2) Uani 1 1 d . .
O5C O 1.2273(12) 0.0969(3) 0.2971(2) 0.0487(17) Uani 1 1 d . .
N1C N 0.9248(17) 0.2050(4) 0.3523(3) 0.065(3) Uani 1 1 d . .
N2C N 0.9145(18) 0.2492(4) 0.3720(3) 0.055(2) Uani 1 1 d . .
N3C N 0.923(2) 0.2874(6) 0.3955(4) 0.086(4) Uani 1 1 d . .
C1C C 0.8842(16) 0.1307(4) 0.2719(4) 0.048(3) Uani 1 1 d . .
C2C C 1.1143(16) 0.1422(4) 0.2790(3) 0.043(2) Uani 1 1 d . .
H2C H 1.1256 0.1765 0.2980 0.051 Uiso 1 1 calc R U
C3C C 1.1317(17) 0.1827(4) 0.2082(3) 0.047(2) Uani 1 1 d . .
C4C C 0.8973(18) 0.1780(4) 0.2029(4) 0.059(3) Uani 1 1 d . .
H4C H 0.8732 0.1393 0.1894 0.071 Uiso 1 1 calc R U
C5C C 0.7871(15) 0.1746(4) 0.2445(4) 0.050(3) Uani 1 1 d . .
H5C H 0.6416 0.1604 0.2385 0.060 Uiso 1 1 calc R U
C6C C 0.7611(18) 0.2324(4) 0.2668(5) 0.072(4) Uani 1 1 d . .
H6C1 H 0.6935 0.2605 0.2476 0.087 Uiso 1 1 calc R U
H6C2 H 0.9016 0.2478 0.2742 0.087 Uiso 1 1 calc R U
C7C C 0.625(2) 0.2269(4) 0.3075(5) 0.076(4) Uani 1 1 d . .
H7C1 H 0.6192 0.2650 0.3218 0.091 Uiso 1 1 calc R U
H7C2 H 0.4793 0.2158 0.2998 0.091 Uiso 1 1 calc R U
C8C C 0.714(2) 0.1821(4) 0.3370(4) 0.062(3) Uani 1 1 d . .
C9C C 0.7669(17) 0.1244(4) 0.3145(3) 0.048(2) Uani 1 1 d . .
H9C H 0.6279 0.1065 0.3075 0.057 Uiso 1 1 calc R U
C10C C 0.8707(18) 0.0823(5) 0.3424(3) 0.049(2) Uani 1 1 d . .
H10G H 0.7671 0.0699 0.3637 0.059 Uiso 1 1 calc R U
H10H H 0.9852 0.1029 0.3573 0.059 Uiso 1 1 calc R U
C11C C 0.9645(19) 0.0273(4) 0.3224(3) 0.047(3) Uani 1 1 d . .
H11G H 0.8497 0.0053 0.3088 0.057 Uiso 1 1 calc R U
H11H H 1.0236 0.0025 0.3447 0.057 Uiso 1 1 calc R U
C12C C 1.1383(16) 0.0391(4) 0.2897(3) 0.038(2) Uani 1 1 d . .
C13C C 0.821(2) 0.2219(6) 0.1719(5) 0.088(5) Uani 1 1 d . .
H13J H 0.6765 0.2126 0.1638 0.132 Uiso 1 1 calc R U
H13K H 0.9119 0.2212 0.1472 0.132 Uiso 1 1 calc R U
H13L H 0.8253 0.2607 0.1846 0.132 Uiso 1 1 calc R U
C14C C 0.559(2) 0.1731(5) 0.3720(5) 0.084(5) Uani 1 1 d . .
H14J H 0.6302 0.1537 0.3954 0.127 Uiso 1 1 calc R U
H14K H 0.4427 0.1489 0.3622 0.127 Uiso 1 1 calc R U
H14L H 0.5052 0.2108 0.3813 0.127 Uiso 1 1 calc R U
C15C C 1.3153(18) -0.0026(5) 0.2889(3) 0.048(3) Uani 1 1 d . .
H15J H 1.2605 -0.0422 0.2858 0.073 Uiso 1 1 calc R U
H15K H 1.3946 0.0003 0.3151 0.073 Uiso 1 1 calc R U
H15L H 1.4081 0.0065 0.2654 0.073 Uiso 1 1 calc R U
O1D O 0.3823(12) 0.5080(3) 0.2449(3) 0.071(2) Uani 1 1 d . .
O2D O 0.5829(12) 0.5385(3) 0.2513(3) 0.0559(19) Uani 1 1 d . .
O3D O 0.7408(11) 0.4203(3) 0.2603(3) 0.057(2) Uani 1 1 d . .
O4D O 0.7291(15) 0.3704(3) 0.3183(3) 0.074(3) Uani 1 1 d . .
O5D O 0.7791(10) 0.4820(3) 0.2050(2) 0.0503(16) Uani 1 1 d . .
N1D N 0.4892(16) 0.3804(5) 0.1397(4) 0.077(3) Uani 1 1 d . .
N2D N 0.480(2) 0.3390(6) 0.1174(5) 0.084(4) Uani 1 1 d . .
N3D N 0.492(2) 0.3020(8) 0.0929(4) 0.108(5) Uani 1 1 d . .
C1D C 0.4153(18) 0.4537(3) 0.2229(4) 0.060(3) Uani 1 1 d . .
C2D C 0.6470(19) 0.4387(4) 0.2213(4) 0.066(4) Uani 1 1 d . .
H2D H 0.6595 0.4047 0.2019 0.079 Uiso 1 1 calc R U
C3D C 0.6322(16) 0.3949(4) 0.2941(4) 0.058(3) Uani 1 1 d . .
C4D C 0.391(2) 0.4035(5) 0.2894(6) 0.098(6) Uani 1 1 d . .
H4D H 0.3681 0.4430 0.3017 0.117 Uiso 1 1 calc R U
C5D C 0.2999(16) 0.4088(4) 0.2484(5) 0.079(5) Uani 1 1 d . .
H5D H 0.1539 0.4240 0.2524 0.095 Uiso 1 1 calc R U
C6D C 0.2782(19) 0.3499(4) 0.2240(5) 0.082(5) Uani 1 1 d . .
H6D1 H 0.1913 0.3225 0.2404 0.099 Uiso 1 1 calc R U
H6D2 H 0.4189 0.3324 0.2201 0.099 Uiso 1 1 calc R U
C7D C 0.1723(18) 0.3607(4) 0.1800(6) 0.092(6) Uani 1 1 d . .
H7D1 H 0.1693 0.3236 0.1643 0.110 Uiso 1 1 calc R U
H7D2 H 0.0249 0.3733 0.1843 0.110 Uiso 1 1 calc R U
C8D C 0.2773(19) 0.4031(4) 0.1555(6) 0.087(5) Uani 1 1 d . .
C9D C 0.3267(18) 0.4609(4) 0.1771(4) 0.064(4) Uani 1 1 d . .
H9D H 0.1868 0.4801 0.1808 0.077 Uiso 1 1 calc R U
C10D C 0.454(2) 0.5034(5) 0.1534(5) 0.080(4) Uani 1 1 d . .
H10I H 0.3662 0.5177 0.1300 0.096 Uiso 1 1 calc R U
H10J H 0.5736 0.4821 0.1409 0.096 Uiso 1 1 calc R U
C11D C 0.5420(19) 0.5559(4) 0.1755(4) 0.069(4) Uani 1 1 d . .
H11I H 0.4243 0.5798 0.1862 0.083 Uiso 1 1 calc R U
H11J H 0.6215 0.5798 0.1552 0.083 Uiso 1 1 calc R U
C12D C 0.6897(17) 0.5397(4) 0.2125(4) 0.054(3) Uani 1 1 d . .
C13D C 0.286(2) 0.3609(6) 0.3238(6) 0.126(9) Uani 1 1 d . .
H13M H 0.1417 0.3737 0.3296 0.190 Uiso 1 1 calc R U
H13N H 0.3685 0.3620 0.3495 0.190 Uiso 1 1 calc R U
H13O H 0.2830 0.3210 0.3129 0.190 Uiso 1 1 calc R U
C14D C 0.145(2) 0.4157(6) 0.1142(6) 0.128(8) Uani 1 1 d . .
H14M H 0.0615 0.3814 0.1070 0.192 Uiso 1 1 calc R U
H14N H 0.2414 0.4247 0.0912 0.192 Uiso 1 1 calc R U
H14O H 0.0513 0.4489 0.1189 0.192 Uiso 1 1 calc R U
C15D C 0.877(2) 0.5815(5) 0.2182(4) 0.064(3) Uani 1 1 d . .
H15M H 0.8257 0.6217 0.2194 0.096 Uiso 1 1 calc R U
H15N H 0.9743 0.5773 0.1947 0.096 Uiso 1 1 calc R U
H15O H 0.9506 0.5723 0.2443 0.096 Uiso 1 1 calc R U
O1E O 0.3640(10) 0.4810(3) 0.59731(16) 0.0350(14) Uani 1 1 d . .
O2E O 0.5569(12) 0.5145(3) 0.5978(2) 0.0483(17) Uani 1 1 d . .
O3E O 0.7350(10) 0.3980(3) 0.60876(17) 0.0339(14) Uani 1 1 d . .
O4E O 0.7572(12) 0.3504(3) 0.6681(2) 0.0501(18) Uani 1 1 d . .
O5E O 0.7327(10) 0.4561(3) 0.55107(19) 0.0406(15) Uani 1 1 d . .
N1E N 0.4272(14) 0.3448(4) 0.4996(2) 0.053(2) Uani 1 1 d . .
N2E N 0.4257(18) 0.3193(4) 0.4645(2) 0.060(3) Uani 1 1 d . .
N3E N 0.442(3) 0.2963(10) 0.4353(4) 0.156(9) Uani 1 1 d . .
C1E C 0.3922(14) 0.4248(3) 0.5757(2) 0.0241(16) Uani 1 1 d . .
C2E C 0.6195(14) 0.4108(4) 0.5702(2) 0.0325(19) Uani 1 1 d . .
H2E H 0.6295 0.3759 0.5517 0.039 Uiso 1 1 calc R U
C3E C 0.6457(12) 0.3733(4) 0.6423(2) 0.0317(18) Uani 1 1 d . .
C4E C 0.4139(14) 0.3807(3) 0.6478(2) 0.0286(17) Uani 1 1 d . .
H4E H 0.3939 0.4202 0.6602 0.034 Uiso 1 1 calc R U
C5E C 0.2863(13) 0.3804(3) 0.6064(2) 0.0252(16) Uani 1 1 d . .
H5E H 0.1417 0.3949 0.6128 0.030 Uiso 1 1 calc R U
C6E C 0.2644(15) 0.3219(4) 0.5850(2) 0.0341(19) Uani 1 1 d . .
H6E1 H 0.4057 0.3065 0.5782 0.041 Uiso 1 1 calc R U
H6E2 H 0.1953 0.2941 0.6043 0.041 Uiso 1 1 calc R U
C7E C 0.1364(13) 0.3270(4) 0.5455(2) 0.0353(19) Uani 1 1 d . .
H7E1 H -0.0083 0.3388 0.5531 0.042 Uiso 1 1 calc R U
H7E2 H 0.1275 0.2880 0.5324 0.042 Uiso 1 1 calc R U
C8E C 0.2201(15) 0.3699(4) 0.5129(2) 0.035(2) Uani 1 1 d . .
C9E C 0.2718(13) 0.4303(4) 0.5345(2) 0.0311(19) Uani 1 1 d . .
H9E H 0.1336 0.4487 0.5414 0.037 Uiso 1 1 calc R U
C10E C 0.3849(16) 0.4724(4) 0.5040(2) 0.042(2) Uani 1 1 d . .
H10K H 0.4994 0.4508 0.4899 0.050 Uiso 1 1 calc R U
H10L H 0.2832 0.4844 0.4822 0.050 Uiso 1 1 calc R U
C11E C 0.4790(17) 0.5274(4) 0.5238(3) 0.042(2) Uani 1 1 d . .
H11K H 0.3645 0.5511 0.5360 0.050 Uiso 1 1 calc R U
H11L H 0.5479 0.5510 0.5018 0.050 Uiso 1 1 calc R U
C12E C 0.6425(19) 0.5125(5) 0.5583(3) 0.052(3) Uani 1 1 d . .
C13E C 0.3219(17) 0.3372(4) 0.6801(3) 0.042(2) Uani 1 1 d . .
H13P H 0.3415 0.2973 0.6699 0.063 Uiso 1 1 calc R U
H13Q H 0.1716 0.3449 0.6839 0.063 Uiso 1 1 calc R U
H13R H 0.3948 0.3418 0.7069 0.063 Uiso 1 1 calc R U
C14E C 0.0646(16) 0.3788(5) 0.4775(3) 0.050(3) Uani 1 1 d . .
H14P H 0.1307 0.4018 0.4554 0.075 Uiso 1 1 calc R U
H14Q H -0.0596 0.3993 0.4880 0.075 Uiso 1 1 calc R U
H14R H 0.0222 0.3409 0.4663 0.075 Uiso 1 1 calc R U
C15E C 0.823(2) 0.5561(6) 0.5585(4) 0.070(4) Uani 1 1 d . .
H15P H 0.7715 0.5938 0.5685 0.105 Uiso 1 1 calc R U
H15Q H 0.8781 0.5604 0.5301 0.105 Uiso 1 1 calc R U
H15R H 0.9347 0.5422 0.5770 0.105 Uiso 1 1 calc R U

loop_
_atom_site_aniso_label
_atom_site_aniso_U_11
_atom_site_aniso_U_22
_atom_site_aniso_U_33
_atom_site_aniso_U_23
_atom_site_aniso_U_13
_atom_site_aniso_U_12
O1 0.031(4) 0.049(4) 0.056(4) 0.036(3) 0.000(3) 0.005(3)
O2 0.033(4) 0.045(3) 0.040(3) 0.019(3) -0.006(3) 0.012(3)
O3 0.021(3) 0.052(4) 0.030(3) 0.007(3) -0.002(2) 0.005(3)
O4 0.045(4) 0.063(4) 0.039(3) -0.011(3) -0.025(3) 0.008(4)
O5 0.022(3) 0.045(3) 0.029(3) 0.007(2) 0.003(2) 0.010(3)
N1 0.025(4) 0.039(4) 0.029(3) 0.004(3) 0.003(3) 0.002(3)
N2 0.027(4) 0.028(3) 0.037(3) 0.006(3) 0.007(3) -0.002(3)
N3 0.075(6) 0.027(4) 0.045(4) 0.013(3) 0.003(4) -0.009(4)
C1 0.013(4) 0.038(4) 0.031(4) 0.025(3) 0.006(3) 0.001(3)
C2 0.024(4) 0.036(4) 0.028(3) 0.014(3) -0.007(3) 0.003(3)
C3 0.055(6) 0.034(5) 0.049(5) 0.013(4) 0.021(5) 0.020(5)
C4 0.029(5) 0.067(7) 0.034(4) 0.005(4) 0.002(4) 0.005(5)
C5 0.017(4) 0.065(6) 0.028(4) 0.018(4) 0.009(3) 0.002(4)
C6 0.034(5) 0.064(6) 0.034(4) 0.016(4) 0.011(4) 0.020(5)
C7 0.020(4) 0.047(5) 0.039(4) 0.021(4) 0.007(3) 0.013(4)
C8 0.022(4) 0.033(4) 0.042(4) 0.008(3) -0.006(3) 0.008(3)
C9 0.020(4) 0.041(5) 0.034(4) 0.007(3) -0.005(3) -0.001(4)
C10 0.042(5) 0.035(4) 0.030(4) 0.003(3) -0.015(4) 0.008(4)
C11 0.035(5) 0.036(5) 0.054(5) 0.013(4) -0.013(4) 0.008(4)
C12 0.040(5) 0.023(4) 0.044(4) 0.007(3) -0.011(4) 0.014(4)
C13 0.056(8) 0.181(16) 0.029(5) -0.019(7) 0.018(5) 0.035(9)
C14 0.029(5) 0.054(6) 0.044(5) 0.017(4) -0.009(4) 0.013(4)
C15 0.054(7) 0.055(6) 0.054(6) 0.022(5) -0.009(5) 0.014(5)
O1A 0.029(3) 0.042(3) 0.053(3) -0.018(3) -0.012(3) 0.010(3)
O2A 0.039(4) 0.048(4) 0.077(5) -0.027(3) -0.028(4) 0.010(3)
O3A 0.029(4) 0.059(4) 0.053(4) -0.025(3) 0.000(3) 0.015(3)
O4A 0.037(4) 0.060(4) 0.053(4) -0.016(3) 0.003(3) 0.002(3)
O5A 0.052(5) 0.063(4) 0.071(4) -0.040(4) -0.043(4) 0.032(4)
N1A 0.092(9) 0.094(8) 0.046(5) 0.007(5) -0.005(5) 0.058(7)
N2A 0.162(15) 0.097(9) 0.070(7) 0.050(7) 0.015(8) 0.071(10)
N3A 0.164(17) 0.175(15) 0.082(8) 0.055(9) 0.037(10) 0.110(14)
C1A 0.038(6) 0.061(6) 0.040(5) -0.017(4) 0.001(4) 0.017(5)
C2A 0.029(5) 0.057(6) 0.044(5) -0.026(4) -0.015(4) 0.017(4)
C3A 0.032(5) 0.030(4) 0.033(4) -0.007(3) 0.005(3) 0.001(3)
C4A 0.050(6) 0.043(5) 0.025(4) 0.000(3) -0.006(4) 0.012(5)
C5A 0.027(5) 0.060(6) 0.040(4) 0.004(4) -0.004(4) 0.004(5)
C6A 0.052(6) 0.059(6) 0.030(4) 0.008(4) 0.021(4) 0.010(5)
C7A 0.052(7) 0.077(8) 0.043(5) 0.010(5) 0.013(5) 0.021(6)
C8A 0.080(9) 0.081(8) 0.031(4) 0.014(5) 0.018(5) 0.052(7)
C9A 0.054(7) 0.076(7) 0.040(5) -0.014(5) -0.014(4) 0.037(6)
C10A 0.080(9) 0.104(10) 0.038(5) -0.034(6) -0.028(6) 0.047(8)
C11A 0.074(10) 0.095(10) 0.094(9) -0.067(8) -0.051(8) 0.056(8)
C12A 0.043(7) 0.075(8) 0.086(8) -0.049(6) -0.034(6) 0.008(6)
C13A 0.026(5) 0.047(5) 0.044(4) -0.004(4) -0.005(4) 0.013(4)
C14A 0.140(15) 0.113(11) 0.032(5) -0.002(6) 0.020(7) 0.082(11)
C15A 0.055(8) 0.073(8) 0.141(13) -0.058(9) -0.026(8) 0.011(7)
O1B 0.032(4) 0.054(4) 0.072(4) 0.038(3) 0.014(3) 0.019(3)
O2B 0.042(4) 0.061(5) 0.065(4) 0.019(4) 0.012(3) 0.004(4)
O3B 0.022(3) 0.062(4) 0.055(4) 0.013(3) 0.011(3) 0.007(3)
O4B 0.032(4) 0.080(5) 0.080(5) -0.005(4) 0.026(4) 0.013(4)
O5B 0.034(4) 0.067(5) 0.054(4) 0.017(3) 0.005(3) 0.010(4)
N1B 0.051(5) 0.069(6) 0.058(5) 0.031(5) 0.016(4) 0.023(5)
N2B 0.054(5) 0.032(4) 0.076(6) 0.016(4) 0.009(5) 0.016(4)
N3B 0.111(10) 0.081(7) 0.047(5) 0.047(5) 0.011(5) 0.053(7)
C1B 0.022(5) 0.049(5) 0.060(5) 0.028(4) 0.016(4) 0.023(4)
C2B 0.026(5) 0.054(6) 0.049(5) 0.020(4) 0.021(4) 0.024(4)
C3B 0.044(6) 0.035(5) 0.068(6) 0.010(4) 0.015(5) 0.015(4)
C4B 0.027(5) 0.063(6) 0.065(6) 0.028(5) 0.017(4) 0.013(5)
C5B 0.015(4) 0.039(5) 0.069(6) 0.015(4) 0.007(4) 0.013(4)
C6B 0.032(5) 0.048(5) 0.068(6) 0.020(5) 0.006(5) 0.010(5)
C7B 0.034(5) 0.043(5) 0.060(6) 0.034(4) 0.022(4) 0.018(4)
C8B 0.049(6) 0.052(6) 0.065(6) 0.032(5) 0.025(5) 0.003(5)
C9B 0.027(5) 0.056(6) 0.055(5) 0.017(4) 0.023(4) 0.019(4)
C10B 0.067(8) 0.042(6) 0.074(7) 0.015(5) 0.023(6) 0.020(6)
C11B 0.051(7) 0.077(8) 0.065(6) 0.007(6) 0.011(5) 0.014(6)
C12B 0.043(6) 0.069(7) 0.057(6) 0.019(5) -0.004(5) -0.008(6)
C13B 0.027(5) 0.063(7) 0.088(8) 0.016(6) 0.011(5) 0.003(5)
C14B 0.051(7) 0.092(9) 0.071(7) 0.043(7) 0.025(6) 0.025(7)
C15B 0.046(7) 0.079(9) 0.102(10) -0.003(7) 0.003(7) -0.020(7)
O1C 0.031(3) 0.036(3) 0.063(4) -0.012(3) -0.011(3) 0.001(3)
O2C 0.045(4) 0.038(3) 0.039(3) -0.002(3) -0.016(3) 0.011(3)
O3C 0.022(3) 0.072(5) 0.077(5) 0.016(4) -0.014(3) 0.001(3)
O4C 0.035(4) 0.092(6) 0.094(6) 0.028(5) -0.007(4) -0.008(4)
O5C 0.043(4) 0.038(3) 0.065(4) -0.004(3) -0.027(4) -0.002(3)
N1C 0.058(6) 0.039(5) 0.098(7) -0.037(5) -0.015(6) 0.006(4)
N2C 0.075(7) 0.047(5) 0.043(4) 0.011(4) -0.007(4) -0.019(5)
N3C 0.079(8) 0.111(9) 0.066(6) -0.028(6) -0.020(6) -0.008(7)
C1C 0.027(5) 0.032(5) 0.085(7) 0.003(5) -0.011(5) -0.002(4)
C2C 0.031(5) 0.039(5) 0.058(5) -0.002(4) -0.007(4) -0.010(4)
C3C 0.045(6) 0.033(4) 0.063(6) 0.020(4) -0.004(5) -0.003(4)
C4C 0.044(6) 0.038(5) 0.096(8) 0.015(5) -0.035(6) -0.005(5)
C5C 0.022(5) 0.045(5) 0.084(7) 0.026(5) -0.003(5) -0.010(4)
C6C 0.037(6) 0.021(4) 0.159(13) 0.012(6) -0.039(8) -0.005(4)
C7C 0.055(7) 0.015(4) 0.158(13) -0.001(6) 0.002(8) -0.003(5)
C8C 0.049(7) 0.030(5) 0.108(9) -0.012(5) -0.030(7) -0.008(5)
C9C 0.033(5) 0.029(4) 0.082(7) -0.008(4) 0.005(5) 0.000(4)
C10C 0.039(6) 0.049(6) 0.059(6) -0.006(5) -0.002(5) 0.001(5)
C11C 0.062(7) 0.039(5) 0.041(4) -0.016(4) 0.009(5) -0.013(5)
C12C 0.039(5) 0.042(5) 0.033(4) 0.003(4) -0.016(4) -0.004(4)
C13C 0.051(8) 0.059(7) 0.154(14) 0.045(8) -0.038(9) -0.002(6)
C14C 0.053(8) 0.047(7) 0.153(14) -0.041(8) 0.004(9) -0.012(6)
C15C 0.053(7) 0.050(6) 0.042(5) -0.004(4) -0.011(4) 0.020(5)
O1D 0.035(4) 0.024(3) 0.153(8) -0.010(4) 0.002(5) -0.001(3)
O2D 0.039(4) 0.031(3) 0.098(5) 0.000(3) 0.003(4) -0.014(3)
O3D 0.024(4) 0.042(4) 0.106(6) 0.015(4) 0.012(4) 0.002(3)
O4D 0.066(6) 0.035(4) 0.121(7) 0.020(4) 0.047(6) 0.010(4)
O5D 0.022(3) 0.041(3) 0.087(5) 0.010(3) -0.007(3) -0.009(3)
N1D 0.050(6) 0.054(6) 0.126(9) -0.005(6) -0.031(6) 0.000(5)
N2D 0.056(7) 0.084(9) 0.111(10) -0.020(7) -0.020(7) 0.005(6)
N3D 0.080(10) 0.158(15) 0.085(9) 0.006(10) -0.018(7) -0.001(10)
C1D 0.045(6) 0.006(4) 0.128(10) 0.014(4) -0.010(6) 0.005(4)
C2D 0.048(7) 0.028(5) 0.122(10) 0.006(5) -0.034(7) -0.002(4)
C3D 0.026(5) 0.032(5) 0.117(9) 0.022(6) 0.027(6) -0.003(4)
C4D 0.032(6) 0.042(6) 0.218(18) 0.055(9) 0.044(9) 0.019(5)
C5D 0.014(5) 0.029(5) 0.194(15) 0.024(7) -0.009(7) 0.005(4)
C6D 0.043(6) 0.017(5) 0.187(15) 0.007(6) 0.027(8) 0.009(4)
C7D 0.033(6) 0.023(5) 0.219(17) -0.008(7) -0.047(9) -0.001(4)
C8D 0.037(6) 0.022(5) 0.201(16) -0.015(7) -0.043(8) 0.010(4)
C9D 0.050(7) 0.021(4) 0.121(10) -0.004(5) -0.037(7) 0.002(4)
C10D 0.071(9) 0.036(6) 0.133(11) 0.018(6) -0.040(8) -0.005(6)
C11D 0.053(7) 0.030(5) 0.125(10) 0.015(6) -0.040(7) -0.011(5)
C12D 0.034(6) 0.024(4) 0.105(8) 0.007(5) -0.016(5) -0.008(4)
C13D 0.055(9) 0.067(9) 0.26(2) 0.071(12) 0.083(12) 0.009(7)
C14D 0.075(11) 0.068(9) 0.24(2) -0.014(11) -0.104(13) -0.014(8)
C15D 0.071(8) 0.047(6) 0.074(7) 0.018(5) -0.032(6) -0.032(6)
O1E 0.035(3) 0.040(3) 0.030(3) 0.016(2) -0.011(2) -0.006(3)
O2E 0.041(4) 0.056(4) 0.048(3) 0.008(3) -0.011(3) -0.019(3)
O3E 0.025(3) 0.043(3) 0.033(3) 0.027(2) -0.005(2) -0.006(3)
O4E 0.047(4) 0.058(4) 0.046(3) 0.032(3) -0.013(3) 0.004(3)
O5E 0.024(3) 0.050(4) 0.048(3) 0.026(3) 0.012(3) -0.009(3)
N1E 0.031(4) 0.083(6) 0.045(4) -0.009(4) 0.003(4) 0.008(4)
N2E 0.069(7) 0.084(7) 0.028(4) -0.009(4) -0.004(4) 0.030(6)
N3E 0.118(14) 0.29(2) 0.061(7) -0.084(11) -0.010(8) 0.038(16)
C1E 0.031(4) 0.018(3) 0.023(3) 0.003(3) -0.004(3) 0.000(3)
C2E 0.023(4) 0.048(5) 0.027(4) 0.022(3) -0.003(3) 0.003(4)
C3E 0.013(4) 0.051(5) 0.031(4) 0.003(4) -0.012(3) 0.001(4)
C4E 0.030(4) 0.026(4) 0.029(4) 0.011(3) -0.004(3) -0.009(3)
C5E 0.021(4) 0.029(4) 0.026(3) 0.008(3) 0.000(3) 0.001(3)
C6E 0.029(4) 0.037(4) 0.037(4) 0.014(3) -0.007(3) -0.004(4)
C7E 0.015(4) 0.057(5) 0.035(4) 0.004(4) -0.006(3) -0.001(4)
C8E 0.031(5) 0.052(5) 0.023(3) 0.002(3) 0.005(3) 0.007(4)
C9E 0.017(4) 0.060(5) 0.017(3) 0.006(3) 0.000(3) 0.012(4)
C10E 0.038(5) 0.064(6) 0.022(4) 0.016(4) -0.009(3) 0.003(5)
C11E 0.046(6) 0.045(5) 0.035(4) 0.029(4) -0.001(4) -0.008(4)
C12E 0.052(7) 0.066(7) 0.039(5) 0.020(5) 0.007(4) -0.018(6)
C13E 0.043(6) 0.053(5) 0.030(4) 0.010(4) 0.001(4) -0.003(4)
C14E 0.032(5) 0.087(7) 0.030(4) 0.005(4) -0.014(4) 0.011(5)
C15E 0.067(9) 0.071(8) 0.071(7) 0.039(6) 0.004(6) -0.018(7)

loop_
_atom_type_symbol
_atom_type_description
_atom_type_scat_dispersion_real
_atom_type_scat_dispersion_imag
_atom_type_scat_source
C C 0.0181 0.0091 'International Tables Vol C Tables 4.2.6.8 and 6.1.1.4'
H H 0.0000 0.0000 'International Tables Vol C Tables 4.2.6.8 and 6.1.1.4'
N N 0.0311 0.0180 'International Tables Vol C Tables 4.2.6.8 and 6.1.1.4'
O O 0.0492 0.0322 'International Tables Vol C Tables 4.2.6.8 and 6.1.1.4'

loop_
_geom_angle_atom_site_label_1
_geom_angle_atom_site_label_2
_geom_angle_atom_site_label_3
_geom_angle
C1 O1 O2 110.2(6)
C12 O2 O1 107.5(5)
C3 O3 C2 124.4(8)
C2 O5 C12 111.8(7)
N2 N1 C8 115.7(7)
N3 N2 N1 174.1(10)
O1 C1 C5 104.7(6)
O1 C1 C2 110.8(6)
C5 C1 C2 112.0(7)
O1 C1 C9 105.6(7)
C5 C1 C9 112.3(7)
C2 C1 C9 111.1(6)
O5 C2 O3 106.4(6)
O5 C2 C1 115.1(7)
O3 C2 C1 114.2(7)
O5 C2 H2 106.9
O3 C2 H2 106.9
C1 C2 H2 106.9
O4 C3 O3 119.4(11)
O4 C3 C4 122.1(9)
O3 C3 C4 118.3(10)
C3 C4 C5 113.2(8)
C3 C4 C13 111.1(10)
C5 C4 C13 114.0(9)
C3 C4 H4 105.9
C5 C4 H4 105.9
C13 C4 H4 105.9
C1 C5 C6 111.5(6)
C1 C5 C4 108.8(7)
C6 C5 C4 113.8(9)
C1 C5 H5 107.5
C6 C5 H5 107.5
C4 C5 H5 107.5
C7 C6 C5 108.8(8)
C7 C6 H6A 109.9
C5 C6 H6A 109.9
C7 C6 H6B 109.9
C5 C6 H6B 109.9
H6A C6 H6B 108.3
C6 C7 C8 114.5(7)
C6 C7 H7A 108.6
C8 C7 H7A 108.6
C6 C7 H7B 108.6
C8 C7 H7B 108.6
H7A C7 H7B 107.6
N1 C8 C14 108.9(7)
N1 C8 C7 110.2(7)
C14 C8 C7 108.2(7)
N1 C8 C9 108.1(7)
C14 C8 C9 111.8(7)
C7 C8 C9 109.7(7)
C1 C9 C8 114.5(7)
C1 C9 C10 113.3(7)
C8 C9 C10 109.9(7)
C1 C9 H9 106.2
C8 C9 H9 106.2
C10 C9 H9 106.2
C11 C10 C9 114.1(7)
C11 C10 H10A 108.7
C9 C10 H10A 108.7
C11 C10 H10B 108.7
C9 C10 H10B 108.7
H10A C10 H10B 107.6
C12 C11 C10 114.4(7)
C12 C11 H11A 108.7
C10 C11 H11A 108.7
C12 C11 H11B 108.7
C10 C11 H11B 108.7
H11A C11 H11B 107.6
O2 C12 O5 108.3(7)
O2 C12 C11 113.8(8)
O5 C12 C11 111.0(6)
O2 C12 C15 106.1(7)
O5 C12 C15 104.1(8)
C11 C12 C15 112.9(8)
C4 C13 H13A 109.5
C4 C13 H13B 109.5
H13A C13 H13B 109.5
C4 C13 H13C 109.5
H13A C13 H13C 109.5
H13B C13 H13C 109.5
C8 C14 H14A 109.5
C8 C14 H14B 109.5
H14A C14 H14B 109.5
C8 C14 H14C 109.5
H14A C14 H14C 109.5
H14B C14 H14C 109.5
C12 C15 H15A 109.5
C12 C15 H15B 109.5
H15A C15 H15B 109.5
C12 C15 H15C 109.5
H15A C15 H15C 109.5
H15B C15 H15C 109.5
C1A O1A O2A 110.3(7)
C12A O2A O1A 108.0(8)
C3A O3A C2A 122.0(7)
C2A O5A C12A 112.4(7)
N2A N1A C8A 113.6(14)
N3A N2A N1A 173(2)
O1A C1A C2A 112.1(9)
O1A C1A C5A 103.9(7)
C2A C1A C5A 110.8(8)
O1A C1A C9A 106.5(8)
C2A C1A C9A 112.8(8)
C5A C1A C9A 110.3(9)
O5A C2A O3A 107.1(9)
O5A C2A C1A 113.0(8)
O3A C2A C1A 116.0(7)
O5A C2A H2A 106.8
O3A C2A H2A 106.8
C1A C2A H2A 106.8
O4A C3A O3A 115.0(8)
O4A C3A C4A 125.5(8)
O3A C3A C4A 119.4(7)
C3A C4A C13A 110.9(8)
C3A C4A C5A 113.8(7)
C13A C4A C5A 113.4(9)
C3A C4A H4A 106.0
C13A C4A H4A 106.0
C5A C4A H4A 106.0
C6A C5A C1A 110.5(8)
C6A C5A C4A 116.0(8)
C1A C5A C4A 108.2(8)
C6A C5A H5A 107.3
C1A C5A H5A 107.3
C4A C5A H5A 107.3
C5A C6A C7A 111.8(9)
C5A C6A H6A1 109.3
C7A C6A H6A1 109.3
C5A C6A H6A2 109.3
C7A C6A H6A2 109.3
H6A1 C6A H6A2 107.9
C8A C7A C6A 113.3(10)
C8A C7A H7A1 108.9
C6A C7A H7A1 108.9
C8A C7A H7A2 108.9
C6A C7A H7A2 108.9
H7A1 C7A H7A2 107.7
C7A C8A C9A 112.4(8)
C7A C8A C14A 110.1(12)
C9A C8A C14A 112.9(10)
C7A C8A N1A 107.7(9)
C9A C8A N1A 104.6(11)
C14A C8A N1A 108.8(9)
C8A C9A C10A 113.7(9)
C8A C9A C1A 116.4(9)
C10A C9A C1A 110.8(11)
C8A C9A H9A 104.9
C10A C9A H9A 104.9
C1A C9A H9A 104.9
C9A C10A C11A 117.5(9)
C9A C10A H10C 107.9
C11A C10A H10C 107.9
C9A C10A H10D 107.9
C11A C10A H10D 107.9
H10C C10A H10D 107.2
C12A C11A C10A 115.9(10)
C12A C11A H11C 108.3
C10A C11A H11C 108.3
C12A C11A H11D 108.3
C10A C11A H11D 108.3
H11C C11A H11D 107.4
O2A C12A O5A 109.1(7)
O2A C12A C15A 105.7(12)
O5A C12A C15A 107.7(9)
O2A C12A C11A 113.1(9)
O5A C12A C11A 107.4(11)
C15A C12A C11A 113.7(10)
C4A C13A H13D 109.5
C4A C13A H13E 109.5
H13D C13A H13E 109.5
C4A C13A H13F 109.5
H13D C13A H13F 109.5
H13E C13A H13F 109.5
C8A C14A H14D 109.5
C8A C14A H14E 109.5
H14D C14A H14E 109.5
C8A C14A H14F 109.5
H14D C14A H14F 109.5
H14E C14A H14F 109.5
C12A C15A H15D 109.5
C12A C15A H15E 109.5
H15D C15A H15E 109.5
C12A C15A H15F 109.5
H15D C15A H15F 109.5
H15E C15A H15F 109.5
O2B O1B C1B 112.2(7)
O1B O2B C12B 106.6(7)
C3B O3B C2B 124.7(8)
C2B O5B C12B 116.4(8)
N2B N1B C8B 115.4(9)
N3B N2B N1B 174.4(13)
O1B C1B C5B 105.6(8)
O1B C1B C9B 104.2(7)
C5B C1B C9B 114.3(8)
O1B C1B C2B 109.5(8)
C5B C1B C2B 113.2(8)
C9B C1B C2B 109.5(8)
O5B C2B O3B 107.2(8)
O5B C2B C1B 115.8(8)
O3B C2B C1B 111.5(8)
O5B C2B H2B 107.3
O3B C2B H2B 107.3
C1B C2B H2B 107.3
O4B C3B O3B 116.8(10)
O4B C3B C4B 125.9(12)
O3B C3B C4B 117.2(9)
C3B C4B C13B 109.9(9)
C3B C4B C5B 114.4(9)
C13B C4B C5B 114.0(9)
C3B C4B H4B 105.9
C13B C4B H4B 105.9
C5B C4B H4B 105.9
C1B C5B C6B 111.4(8)
C1B C5B C4B 109.3(8)
C6B C5B C4B 114.5(8)
C1B C5B H5B 107.1
C6B C5B H5B 107.1
C4B C5B H5B 107.1
C5B C6B C7B 108.7(8)
C5B C6B H6B1 109.9
C7B C6B H6B1 109.9
C5B C6B H6B2 109.9
C7B C6B H6B2 109.9
H6B1 C6B H6B2 108.3
C8B C7B C6B 114.6(9)
C8B C7B H7B1 108.6
C6B C7B H7B1 108.6
C8B C7B H7B2 108.6
C6B C7B H7B2 108.6
H7B1 C7B H7B2 107.6
N1B C8B C14B 109.8(9)
N1B C8B C7B 108.0(9)
C14B C8B C7B 110.6(10)
N1B C8B C9B 106.7(9)
C14B C8B C9B 109.8(9)
C7B C8B C9B 111.8(8)
C10B C9B C8B 115.1(9)
C10B C9B C1B 112.0(9)
C8B C9B C1B 113.0(8)
C10B C9B H9B 105.2
C8B C9B H9B 105.2
C1B C9B H9B 105.2
C9B C10B C11B 121.6(10)
C9B C10B H10E 106.9
C11B C10B H10E 106.9
C9B C10B H10F 106.9
C11B C10B H10F 106.9
H10E C10B H10F 106.7
C12B C11B C10B 113.5(10)
C12B C11B H11E 108.9
C10B C11B H11E 108.9
C12B C11B H11F 108.9
C10B C11B H11F 108.9
H11E C11B H11F 107.7
O5B C12B O2B 105.2(9)
O5B C12B C11B 112.5(9)
O2B C12B C11B 112.4(9)
O5B C12B C15B 106.2(10)
O2B C12B C15B 103.0(9)
C11B C12B C15B 116.5(11)
C4B C13B H13G 109.5
C4B C13B H13H 109.5
H13G C13B H13H 109.5
C4B C13B H13I 109.5
H13G C13B H13I 109.5
H13H C13B H13I 109.5
C8B C14B H14G 109.5
C8B C14B H14H 109.5
H14G C14B H14H 109.5
C8B C14B H14I 109.5
H14G C14B H14I 109.5
H14H C14B H14I 109.5
C12B C15B H15G 109.5
C12B C15B H15H 109.5
H15G C15B H15H 109.5
C12B C15B H15I 109.5
H15G C15B H15I 109.5
H15H C15B H15I 109.5
C1C O1C O2C 111.5(6)
C12C O2C O1C 107.3(6)
C3C O3C C2C 119.2(8)
C2C O5C C12C 114.4(7)
N2C N1C C8C 114.5(10)
N3C N2C N1C 169.5(12)
O1C C1C C5C 104.5(8)
O1C C1C C2C 111.2(8)
C5C C1C C2C 112.1(9)
O1C C1C C9C 105.5(8)
C5C C1C C9C 112.7(9)
C2C C1C C9C 110.5(9)
O5C C2C O3C 104.5(8)
O5C C2C C1C 115.7(8)
O3C C2C C1C 114.0(8)
O5C C2C H2C 107.4
O3C C2C H2C 107.4
C1C C2C H2C 107.4
O4C C3C O3C 111.9(10)
O4C C3C C4C 126.0(10)
O3C C3C C4C 121.7(9)
C13C C4C C3C 110.3(10)
C13C C4C C5C 118.0(11)
C3C C4C C5C 111.4(9)
C13C C4C H4C 105.3
C3C C4C H4C 105.3
C5C C4C H4C 105.3
C1C C5C C4C 111.6(9)
C1C C5C C6C 111.4(10)
C4C C5C C6C 114.9(9)
C1C C5C H5C 106.1
C4C C5C H5C 106.1
C6C C5C H5C 106.1
C5C C6C C7C 112.3(8)
C5C C6C H6C1 109.1
C7C C6C H6C1 109.1
C5C C6C H6C2 109.1
C7C C6C H6C2 109.1
H6C1 C6C H6C2 107.9
C8C C7C C6C 111.6(10)
C8C C7C H7C1 109.3
C6C C7C H7C1 109.3
C8C C7C H7C2 109.3
C6C C7C H7C2 109.3
H7C1 C7C H7C2 108.0
C14C C8C C7C 108.5(12)
C14C C8C N1C 112.4(11)
C7C C8C N1C 107.2(10)
C14C C8C C9C 111.8(9)
C7C C8C C9C 112.2(10)
N1C C8C C9C 104.6(9)
C10C C9C C8C 112.3(9)
C10C C9C C1C 112.1(9)
C8C C9C C1C 115.5(9)
C10C C9C H9C 105.3
C8C C9C H9C 105.3
C1C C9C H9C 105.3
C9C C10C C11C 117.4(9)
C9C C10C H10G 108.0
C11C C10C H10G 108.0
C9C C10C H10H 108.0
C11C C10C H10H 108.0
H10G C10C H10H 107.2
C10C C11C C12C 114.6(8)
C10C C11C H11G 108.6
C12C C11C H11G 108.6
C10C C11C H11H 108.6
C12C C11C H11H 108.6
H11G C11C H11H 107.6
O2C C12C O5C 105.5(7)
O2C C12C C15C 107.4(8)
O5C C12C C15C 107.3(8)
O2C C12C C11C 110.8(8)
O5C C12C C11C 109.0(7)
C15C C12C C11C 116.2(8)
C4C C13C H13J 109.5
C4C C13C H13K 109.5
H13J C13C H13K 109.5
C4C C13C H13L 109.5
H13J C13C H13L 109.5
H13K C13C H13L 109.5
C8C C14C H14J 109.5
C8C C14C H14K 109.5
H14J C14C H14K 109.5
C8C C14C H14L 109.5
H14J C14C H14L 109.5
H14K C14C H14L 109.5
C12C C15C H15J 109.5
C12C C15C H15K 109.5
H15J C15C H15K 109.5
C12C C15C H15L 109.5
H15J C15C H15L 109.5
H15K C15C H15L 109.5
C1D O1D O2D 110.7(7)
C12D O2D O1D 107.7(7)
C3D O3D C2D 125.5(9)
C2D O5D C12D 110.5(8)
N2D N1D C8D 115.2(10)
N3D N2D N1D 171.2(18)
O1D C1D C5D 104.8(10)
O1D C1D C2D 110.8(9)
C5D C1D C2D 109.6(8)
O1D C1D C9D 108.0(7)
C5D C1D C9D 113.6(10)
C2D C1D C9D 109.9(11)
O5D C2D O3D 106.3(8)
O5D C2D C1D 115.6(8)
O3D C2D C1D 116.0(12)
O5D C2D H2D 106.1
O3D C2D H2D 106.1
C1D C2D H2D 106.1
O4D C3D O3D 117.5(10)
O4D C3D C4D 131.5(11)
O3D C3D C4D 110.9(11)
C5D C4D C3D 119.7(13)
C5D C4D C13D 120.2(13)
C3D C4D C13D 105.4(11)
C5D C4D H4D 102.9
C3D C4D H4D 102.9
C13D C4D H4D 102.9
C4D C5D C1D 110.8(10)
C4D C5D C6D 114.6(10)
C1D C5D C6D 111.4(12)
C4D C5D H5D 106.5
C1D C5D H5D 106.5
C6D C5D H5D 106.5
C5D C6D C7D 110.2(9)
C5D C6D H6D1 109.6
C7D C6D H6D1 109.6
C5D C6D H6D2 109.6
C7D C6D H6D2 109.6
H6D1 C6D H6D2 108.1
C8D C7D C6D 113.6(10)
C8D C7D H7D1 108.8
C6D C7D H7D1 108.9
C8D C7D H7D2 108.9
C6D C7D H7D2 108.9
H7D1 C7D H7D2 107.7
C7D C8D N1D 111.2(9)
C7D C8D C9D 116.3(14)
N1D C8D C9D 105.3(9)
C7D C8D C14D 109.6(11)
N1D C8D C14D 104.7(14)
C9D C8D C14D 109.0(9)
C10D C9D C8D 117.0(13)
C10D C9D C1D 110.6(9)
C8D C9D C1D 113.7(9)
C10D C9D H9D 104.8
C8D C9D H9D 104.8
C1D C9D H9D 104.8
C9D C10D C11D 119.4(12)
C9D C10D H10I 107.5
C11D C10D H10I 107.5
C9D C10D H10J 107.5
C11D C10D H10J 107.5
H10I C10D H10J 107.0
C10D C11D C12D 113.0(8)
C10D C11D H11I 109.0
C12D C11D H11I 109.0
C10D C11D H11J 109.0
C12D C11D H11J 109.0
H11I C11D H11J 107.8
O2D C12D O5D 108.3(8)
O2D C12D C15D 106.2(9)
O5D C12D C15D 106.5(9)
O2D C12D C11D 112.5(9)
O5D C12D C11D 109.0(9)
C15D C12D C11D 114.0(8)
C4D C13D H13M 109.5
C4D C13D H13N 109.5
H13M C13D H13N 109.5
C4D C13D H13O 109.5
H13M C13D H13O 109.5
H13N C13D H13O 109.5
C8D C14D H14M 109.5
C8D C14D H14N 109.5
H14M C14D H14N 109.5
C8D C14D H14O 109.5
H14M C14D H14O 109.5
H14N C14D H14O 109.5
C12D C15D H15M 109.5
C12D C15D H15N 109.5
H15M C15D H15N 109.5
C12D C15D H15O 109.5
H15M C15D H15O 109.5
H15N C15D H15O 109.5
O2E O1E C1E 111.6(6)
C12E O2E O1E 107.9(7)
C3E O3E C2E 123.3(6)
C2E O5E C12E 113.2(7)
N2E N1E C8E 115.1(9)
N3E N2E N1E 173.9(15)
O1E C1E C2E 111.2(7)
O1E C1E C9E 105.7(6)
C2E C1E C9E 113.6(7)
O1E C1E C5E 103.0(6)
C2E C1E C5E 110.5(6)
C9E C1E C5E 112.3(7)
O5E C2E O3E 105.0(7)
O5E C2E C1E 112.8(7)
O3E C2E C1E 115.3(6)
O5E C2E H2E 107.8
O3E C2E H2E 107.8
C1E C2E H2E 107.8
O4E C3E O3E 118.9(8)
O4E C3E C4E 123.2(8)
O3E C3E C4E 117.6(7)
C3E C4E C13E 112.1(7)
C3E C4E C5E 114.4(7)
C13E C4E C5E 111.6(7)
C3E C4E H4E 106.0
C13E C4E H4E 106.0
C5E C4E H4E 106.0
C6E C5E C4E 115.9(6)
C6E C5E C1E 109.6(6)
C4E C5E C1E 107.9(6)
C6E C5E H5E 107.7
C4E C5E H5E 107.7
C1E C5E H5E 107.7
C7E C6E C5E 111.1(7)
C7E C6E H6E1 109.4
C5E C6E H6E1 109.4
C7E C6E H6E2 109.4
C5E C6E H6E2 109.4
H6E1 C6E H6E2 108.0
C6E C7E C8E 115.7(7)
C6E C7E H7E1 108.3
C8E C7E H7E1 108.3
C6E C7E H7E2 108.3
C8E C7E H7E2 108.3
H7E1 C7E H7E2 107.4
N1E C8E C14E 114.3(7)
N1E C8E C7E 104.6(8)
C14E C8E C7E 111.7(8)
N1E C8E C9E 106.2(8)
C14E C8E C9E 110.0(8)
C7E C8E C9E 109.8(6)
C1E C9E C10E 111.3(7)
C1E C9E C8E 114.0(7)
C10E C9E C8E 111.6(6)
C1E C9E H9E 106.5
C10E C9E H9E 106.5
C8E C9E H9E 106.5
C11E C10E C9E 115.7(7)
C11E C10E H10K 108.3
C9E C10E H10K 108.3
C11E C10E H10L 108.3
C9E C10E H10L 108.3
H10K C10E H10L 107.4
C10E C11E C12E 111.8(8)
C10E C11E H11K 109.3
C12E C11E H11K 109.3
C10E C11E H11L 109.3
C12E C11E H11L 109.3
H11K C11E H11L 107.9
O2E C12E O5E 109.6(8)
O2E C12E C15E 105.8(9)
O5E C12E C15E 107.1(10)
O2E C12E C11E 112.4(10)
O5E C12E C11E 110.6(8)
C15E C12E C11E 111.1(8)
C4E C13E H13P 109.5
C4E C13E H13Q 109.5
H13P C13E H13Q 109.5
C4E C13E H13R 109.5
H13P C13E H13R 109.5
H13Q C13E H13R 109.5
C8E C14E H14P 109.5
C8E C14E H14Q 109.5
H14P C14E H14Q 109.5
C8E C14E H14R 109.5
H14P C14E H14R 109.5
H14Q C14E H14R 109.5
C12E C15E H15P 109.5
C12E C15E H15Q 109.5
H15P C15E H15Q 109.5
C12E C15E H15R 109.5
H15P C15E H15R 109.5
H15Q C15E H15R 109.5

loop_
_geom_bond_atom_site_label_1
_geom_bond_atom_site_label_2
_geom_bond_distance
O1 C1 1.458(9)
O1 O2 1.499(9)
O2 C12 1.377(11)
O3 C3 1.337(11)
O3 C2 1.451(9)
O4 C3 1.208(13)
O5 C2 1.410(11)
O5 C12 1.431(11)
N1 N2 1.234(10)
N1 C8 1.509(12)
N2 N3 1.116(10)
C1 C5 1.511(13)
C1 C2 1.515(12)
C1 C9 1.523(11)
C2 H2 1.0000
C3 C4 1.516(16)
C4 C5 1.556(12)
C4 C13 1.565(16)
C4 H4 1.0000
C5 C6 1.527(13)
C5 H5 1.0000
C6 C7 1.519(13)
C6 H6A 0.9900
C6 H6B 0.9900
C7 C8 1.533(13)
C7 H7A 0.9900
C7 H7B 0.9900
C8 C14 1.510(12)
C8 C9 1.557(11)
C9 C10 1.561(12)
C9 H9 1.0000
C10 C11 1.516(11)
C10 H10A 0.9900
C10 H10B 0.9900
C11 C12 1.510(12)
C11 H11A 0.9900
C11 H11B 0.9900
C12 C15 1.560(14)
C13 H13A 0.9800
C13 H13B 0.9800
C13 H13C 0.9800
C14 H14A 0.9800
C14 H14B 0.9800
C14 H14C 0.9800
C15 H15A 0.9800
C15 H15B 0.9800
C15 H15C 0.9800
O1A C1A 1.449(12)
O1A O2A 1.482(10)
O2A C12A 1.384(12)
O3A C3A 1.358(11)
O3A C2A 1.454(11)
O4A C3A 1.203(11)
O5A C2A 1.411(12)
O5A C12A 1.456(14)
N1A N2A 1.266(16)
N1A C8A 1.559(16)
N2A N3A 1.118(18)
C1A C2A 1.500(14)
C1A C5A 1.545(14)
C1A C9A 1.571(14)
C2A H2A 1.0000
C3A C4A 1.498(14)
C4A C13A 1.517(13)
C4A C5A 1.551(12)
C4A H4A 1.0000
C5A C6A 1.493(14)
C5A H5A 1.0000
C6A C7A 1.547(12)
C6A H6A1 0.9900
C6A H6A2 0.9900
C7A C8A 1.503(18)
C7A H7A1 0.9900
C7A H7A2 0.9900
C8A C9A 1.515(17)
C8A C14A 1.521(14)
C9A C10A 1.518(16)
C9A H9A 1.0000
C10A C11A 1.56(2)
C10A H10C 0.9900
C10A H10D 0.9900
C11A C12A 1.536(19)
C11A H11C 0.9900
C11A H11D 0.9900
C12A C15A 1.498(19)
C13A H13D 0.9800
C13A H13E 0.9800
C13A H13F 0.9800
C14A H14D 0.9800
C14A H14E 0.9800
C14A H14F 0.9800
C15A H15D 0.9800
C15A H15E 0.9800
C15A H15F 0.9800
O1B O2B 1.463(11)
O1B C1B 1.470(10)
O2B C12B 1.489(13)
O3B C3B 1.382(14)
O3B C2B 1.469(11)
O4B C3B 1.203(12)
O5B C2B 1.356(13)
O5B C12B 1.408(14)
N1B N2B 1.201(12)
N1B C8B 1.494(15)
N2B N3B 1.183(12)
C1B C5B 1.498(15)
C1B C9B 1.569(12)
C1B C2B 1.569(13)
C2B H2B 1.0000
C3B C4B 1.488(15)
C4B C13B 1.506(16)
C4B C5B 1.522(13)
C4B H4B 1.0000
C5B C6B 1.522(13)
C5B H5B 1.0000
C6B C7B 1.556(13)
C6B H6B1 0.9900
C6B H6B2 0.9900
C7B C8B 1.524(16)
C7B H7B1 0.9900
C7B H7B2 0.9900
C8B C14B 1.519(15)
C8B C9B 1.538(13)
C9B C10B 1.487(17)
C9B H9B 1.0000
C10B C11B 1.521(17)
C10B H10E 0.9900
C10B H10F 0.9900
C11B C12B 1.507(16)
C11B H11E 0.9900
C11B H11F 0.9900
C12B C15B 1.524(16)
C13B H13G 0.9800
C13B H13H 0.9800
C13B H13I 0.9800
C14B H14G 0.9800
C14B H14H 0.9800
C14B H14I 0.9800
C15B H15G 0.9800
C15B H15H 0.9800
C15B H15I 0.9800
O1C C1C 1.453(11)
O1C O2C 1.497(9)
O2C C12C 1.447(9)
O3C C3C 1.350(12)
O3C C2C 1.492(13)
O4C C3C 1.264(13)
O5C C2C 1.392(12)
O5C C12C 1.464(11)
N1C N2C 1.198(12)
N1C C8C 1.524(14)
N2C N3C 1.158(15)
C1C C5C 1.474(13)
C1C C2C 1.504(14)
C1C C9C 1.562(15)
C2C H2C 1.0000
C3C C4C 1.504(15)
C4C C13C 1.496(15)
C4C C5C 1.507(17)
C4C H4C 1.0000
C5C C6C 1.517(16)
C5C H5C 1.0000
C6C C7C 1.571(19)
C6C H6C1 0.9900
C6C H6C2 0.9900
C7C C8C 1.506(17)
C7C H7C1 0.9900
C7C H7C2 0.9900
C8C C14C 1.504(19)
C8C C9C 1.547(14)
C9C C10C 1.472(14)
C9C H9C 1.0000
C10C C11C 1.539(14)
C10C H10G 0.9900
C10C H10H 0.9900
C11C C12C 1.546(14)
C11C H11G 0.9900
C11C H11H 0.9900
C12C C15C 1.479(14)
C13C H13J 0.9800
C13C H13K 0.9800
C13C H13L 0.9800
C14C H14J 0.9800
C14C H14K 0.9800
C14C H14L 0.9800
C15C H15J 0.9800
C15C H15K 0.9800
C15C H15L 0.9800
O1D C1D 1.449(12)
O1D O2D 1.470(10)
O2D C12D 1.415(15)
O3D C3D 1.411(13)
O3D C2D 1.448(14)
O4D C3D 1.140(15)
O5D C2D 1.404(14)
O5D C12D 1.464(12)
N1D N2D 1.192(16)
N1D C8D 1.530(17)
N2D N3D 1.161(18)
C1D C5D 1.508(16)
C1D C2D 1.514(17)
C1D C9D 1.579(17)
C2D H2D 1.0000
C3D C4D 1.553(17)
C4D C5D 1.44(2)
C4D C13D 1.619(17)
C4D H4D 1.0000
C5D C6D 1.569(17)
C5D H5D 1.0000
C6D C7D 1.58(2)
C6D H6D1 0.9900
C6D H6D2 0.9900
C7D C8D 1.42(2)
C7D H7D1 0.9900
C7D H7D2 0.9900
C8D C9D 1.531(14)
C8D C14D 1.59(2)
C9D C10D 1.479(18)
C9D H9D 1.0000
C10D C11D 1.507(15)
C10D H10I 0.9900
C10D H10J 0.9900
C11D C12D 1.558(15)
C11D H11I 0.9900
C11D H11J 0.9900
C12D C15D 1.543(13)
C13D H13M 0.9800
C13D H13N 0.9800
C13D H13O 0.9800
C14D H14M 0.9800
C14D H14N 0.9800
C14D H14O 0.9800
C15D H15M 0.9800
C15D H15N 0.9800
C15D H15O 0.9800
O1E O2E 1.448(9)
O1E C1E 1.477(10)
O2E C12E 1.378(12)
O3E C3E 1.342(10)
O3E C2E 1.468(9)
O4E C3E 1.208(10)
O5E C2E 1.406(10)
O5E C12E 1.437(14)
N1E N2E 1.267(11)
N1E C8E 1.500(12)
N2E N3E 1.080(14)
C1E C2E 1.492(12)
C1E C9E 1.530(10)
C1E C5E 1.571(10)
C2E H2E 1.0000
C3E C4E 1.494(12)
C4E C13E 1.553(11)
C4E C5E 1.555(10)
C4E H4E 1.0000
C5E C6E 1.516(12)
C5E H5E 1.0000
C6E C7E 1.510(11)
C6E H6E1 0.9900
C6E H6E2 0.9900
C7E C8E 1.531(12)
C7E H7E1 0.9900
C7E H7E2 0.9900
C8E C14E 1.518(11)
C8E C9E 1.588(13)
C9E C10E 1.553(13)
C9E H9E 1.0000
C10E C11E 1.536(14)
C10E H10K 0.9900
C10E H10L 0.9900
C11E C12E 1.556(14)
C11E H11K 0.9900
C11E H11L 0.9900
C12E C15E 1.524(17)
C13E H13P 0.9800
C13E H13Q 0.9800
C13E H13R 0.9800
C14E H14P 0.9800
C14E H14Q 0.9800
C14E H14R 0.9800
C15E H15P 0.9800
C15E H15Q 0.9800
C15E H15R 0.9800

loop_
_geom_torsion_atom_site_label_1
_geom_torsion_atom_site_label_2
_geom_torsion_atom_site_label_3
_geom_torsion_atom_site_label_4
_geom_torsion
C1 O1 O2 C12 48.2(8)
O2 O1 C1 C5 133.5(7)
O2 O1 C1 C2 12.6(9)
O2 O1 C1 C9 -107.8(7)
C12 O5 C2 O3 -102.1(7)
C12 O5 C2 C1 25.5(8)
C3 O3 C2 O5 154.3(8)
C3 O3 C2 C1 26.1(11)
O1 C1 C2 O5 -51.3(9)
C5 C1 C2 O5 -167.8(6)
C9 C1 C2 O5 65.7(8)
O1 C1 C2 O3 72.3(9)
C5 C1 C2 O3 -44.2(8)
C9 C1 C2 O3 -170.7(7)
C2 O3 C3 O4 164.3(8)
C2 O3 C3 C4 -20.4(12)
O4 C3 C4 C5 -152.7(9)
O3 C3 C4 C5 32.2(13)
O4 C3 C4 C13 -22.9(14)
O3 C3 C4 C13 162.0(9)
O1 C1 C5 C6 169.6(7)
C2 C1 C5 C6 -70.3(9)
C9 C1 C5 C6 55.5(10)
O1 C1 C5 C4 -64.1(9)
C2 C1 C5 C4 56.1(9)
C9 C1 C5 C4 -178.1(7)
C3 C4 C5 C1 -49.7(11)
C13 C4 C5 C1 -178.0(10)
C3 C4 C5 C6 75.3(11)
C13 C4 C5 C6 -53.0(12)
C1 C5 C6 C7 -58.6(10)
C4 C5 C6 C7 177.8(7)
C5 C6 C7 C8 58.0(10)
N2 N1 C8 C14 -65.3(10)
N2 N1 C8 C7 53.1(9)
N2 N1 C8 C9 173.0(7)
C6 C7 C8 N1 67.6(9)
C6 C7 C8 C14 -173.5(8)
C6 C7 C8 C9 -51.3(10)
O1 C1 C9 C8 -163.1(7)
C5 C1 C9 C8 -49.6(10)
C2 C1 C9 C8 76.7(9)
O1 C1 C9 C10 69.8(9)
C5 C1 C9 C10 -176.7(7)
C2 C1 C9 C10 -50.3(10)
N1 C8 C9 C1 -74.0(9)
C14 C8 C9 C1 166.1(7)
C7 C8 C9 C1 46.2(10)
N1 C8 C9 C10 54.8(9)
C14 C8 C9 C10 -65.1(10)
C7 C8 C9 C10 175.0(7)
C1 C9 C10 C11 -37.8(11)
C8 C9 C10 C11 -167.2(7)
C9 C10 C11 C12 58.1(11)
O1 O2 C12 O5 -77.5(8)
O1 O2 C12 C11 46.4(8)
O1 O2 C12 C15 171.2(7)
C2 O5 C12 O2 37.6(8)
C2 O5 C12 C11 -88.0(8)
C2 O5 C12 C15 150.3(7)
C10 C11 C12 O2 -97.4(9)
C10 C11 C12 O5 25.1(11)
C10 C11 C12 C15 141.5(9)
C1A O1A O2A C12A 48.2(9)
O2A O1A C1A C2A 13.3(9)
O2A O1A C1A C5A 133.0(7)
O2A O1A C1A C9A -110.5(8)
C12A O5A C2A O3A -98.6(10)
C12A O5A C2A C1A 30.3(13)
C3A O3A C2A O5A 154.4(8)
C3A O3A C2A C1A 27.3(13)
O1A C1A C2A O5A -54.1(11)
C5A C1A C2A O5A -169.7(8)
C9A C1A C2A O5A 66.1(12)
O1A C1A C2A O3A 70.0(11)
C5A C1A C2A O3A -45.6(12)
C9A C1A C2A O3A -169.8(9)
C2A O3A C3A O4A 163.9(9)
C2A O3A C3A C4A -20.3(12)
O4A C3A C4A C13A -22.8(13)
O3A C3A C4A C13A 161.9(8)
O4A C3A C4A C5A -152.0(9)
O3A C3A C4A C5A 32.6(12)
O1A C1A C5A C6A 167.7(8)
C2A C1A C5A C6A -71.7(11)
C9A C1A C5A C6A 53.8(11)
O1A C1A C5A C4A -64.4(9)
C2A C1A C5A C4A 56.3(11)
C9A C1A C5A C4A -178.2(8)
C3A C4A C5A C6A 74.9(12)
C13A C4A C5A C6A -53.1(12)
C3A C4A C5A C1A -49.9(11)
C13A C4A C5A C1A -177.9(8)
C1A C5A C6A C7A -59.4(12)
C4A C5A C6A C7A 177.0(9)
C5A C6A C7A C8A 56.6(13)
C6A C7A C8A C9A -47.2(13)
C6A C7A C8A C14A -174.0(9)
C6A C7A C8A N1A 67.5(11)
N2A N1A C8A C7A 61.1(12)
N2A N1A C8A C9A -179.2(10)
N2A N1A C8A C14A -58.3(16)
C7A C8A C9A C10A 174.6(9)
C14A C8A C9A C10A -60.1(15)
N1A C8A C9A C10A 58.0(11)
C7A C8A C9A C1A 44.0(14)
C14A C8A C9A C1A 169.3(11)
N1A C8A C9A C1A -72.6(12)
O1A C1A C9A C8A -159.3(9)
C2A C1A C9A C8A 77.3(13)
C5A C1A C9A C8A -47.1(12)
O1A C1A C9A C10A 68.8(10)
C2A C1A C9A C10A -54.6(12)
C5A C1A C9A C10A -179.1(8)
C8A C9A C10A C11A -166.6(10)
C1A C9A C10A C11A -33.3(13)
C9A C10A C11A C12A 53.6(14)
O1A O2A C12A O5A -74.0(10)
O1A O2A C12A C15A 170.5(8)
O1A O2A C12A C11A 45.4(12)
C2A O5A C12A O2A 31.8(14)
C2A O5A C12A C15A 146.1(10)
C2A O5A C12A C11A -91.1(10)
C10A C11A C12A O2A -92.6(13)
C10A C11A C12A O5A 27.8(12)
C10A C11A C12A C15A 146.8(11)
C1B O1B O2B C12B 50.3(10)
O2B O1B C1B C5B 129.5(8)
O2B O1B C1B C9B -109.7(8)
O2B O1B C1B C2B 7.3(11)
C12B O5B C2B O3B -103.1(9)
C12B O5B C2B C1B 22.1(11)
C3B O3B C2B O5B 152.7(8)
C3B O3B C2B C1B 25.0(12)
O1B C1B C2B O5B -47.1(11)
C5B C1B C2B O5B -164.5(7)
C9B C1B C2B O5B 66.6(10)
O1B C1B C2B O3B 75.9(11)
C5B C1B C2B O3B -41.6(11)
C9B C1B C2B O3B -170.4(8)
C2B O3B C3B O4B 161.6(9)
C2B O3B C3B C4B -22.9(13)
O4B C3B C4B C13B -19.2(15)
O3B C3B C4B C13B 165.8(8)
O4B C3B C4B C5B -148.9(11)
O3B C3B C4B C5B 36.1(13)
O1B C1B C5B C6B 168.6(7)
C9B C1B C5B C6B 54.6(10)
C2B C1B C5B C6B -71.7(10)
O1B C1B C5B C4B -63.9(9)
C9B C1B C5B C4B -177.9(7)
C2B C1B C5B C4B 55.8(10)
C3B C4B C5B C1B -52.8(11)
C13B C4B C5B C1B 179.5(8)
C3B C4B C5B C6B 73.0(13)
C13B C4B C5B C6B -54.7(12)
C1B C5B C6B C7B -57.7(10)
C4B C5B C6B C7B 177.6(9)
C5B C6B C7B C8B 57.2(11)
N2B N1B C8B C14B -26.5(15)
N2B N1B C8B C7B 94.2(11)
N2B N1B C8B C9B -145.4(10)
C6B C7B C8B N1B 66.6(9)
C6B C7B C8B C14B -173.2(8)
C6B C7B C8B C9B -50.6(11)
N1B C8B C9B C10B 56.1(11)
C14B C8B C9B C10B -62.9(13)
C7B C8B C9B C10B 174.0(9)
N1B C8B C9B C1B -74.3(12)
C14B C8B C9B C1B 166.7(10)
C7B C8B C9B C1B 43.6(12)
O1B C1B C9B C10B 66.3(10)
C5B C1B C9B C10B -179.0(8)
C2B C1B C9B C10B -50.8(11)
O1B C1B C9B C8B -161.8(9)
C5B C1B C9B C8B -47.0(11)
C2B C1B C9B C8B 81.2(12)
C8B C9B C10B C11B -164.9(10)
C1B C9B C10B C11B -34.0(14)
C9B C10B C11B C12B 54.0(15)
C2B O5B C12B O2B 37.5(11)
C2B O5B C12B C11B -85.1(11)
C2B O5B C12B C15B 146.3(9)
O1B O2B C12B O5B -76.9(9)
O1B O2B C12B C11B 45.8(11)
O1B O2B C12B C15B 172.0(9)
C10B C11B C12B O5B 27.7(14)
C10B C11B C12B O2B -90.8(12)
C10B C11B C12B C15B 150.7(12)
C1C O1C O2C C12C 49.7(9)
C8C N1C N2C N3C 130(7)
O2C O1C C1C C5C 131.6(8)
O2C O1C C1C C2C 10.5(11)
O2C O1C C1C C9C -109.4(8)
C12C O5C C2C O3C -100.2(9)
C12C O5C C2C C1C 25.9(13)
C3C O3C C2C O5C 156.4(8)
C3C O3C C2C C1C 29.2(13)
O1C C1C C2C O5C -50.5(12)
C5C C1C C2C O5C -167.1(9)
C9C C1C C2C O5C 66.3(11)
O1C C1C C2C O3C 70.6(11)
C5C C1C C2C O3C -46.0(12)
C9C C1C C2C O3C -172.6(8)
C2C O3C C3C O4C 163.1(9)
C2C O3C C3C C4C -23.9(15)
O4C C3C C4C C13C -21.5(18)
O3C C3C C4C C13C 166.5(11)
O4C C3C C4C C5C -154.6(11)
O3C C3C C4C C5C 33.4(14)
O1C C1C C5C C4C -63.4(10)
C2C C1C C5C C4C 57.1(12)
C9C C1C C5C C4C -177.5(8)
O1C C1C C5C C6C 166.7(9)
C2C C1C C5C C6C -72.8(12)
C9C C1C C5C C6C 52.6(11)
C13C C4C C5C C1C -178.2(10)
C3C C4C C5C C1C -49.1(12)
C13C C4C C5C C6C -50.2(13)
C3C C4C C5C C6C 78.9(11)
C1C C5C C6C C7C -57.9(12)
C4C C5C C6C C7C 174.0(9)
C5C C6C C7C C8C 55.7(12)
C6C C7C C8C C14C -172.0(9)
C6C C7C C8C N1C 66.4(12)
C6C C7C C8C C9C -48.0(13)
N2C N1C C8C C14C -56.1(14)
N2C N1C C8C C7C 63.1(15)
N2C N1C C8C C9C -177.6(10)
C14C C8C C9C C10C -62.9(13)
C7C C8C C9C C10C 175.0(10)
N1C C8C C9C C10C 59.1(13)
C14C C8C C9C C1C 166.8(10)
C7C C8C C9C C1C 44.6(14)
N1C C8C C9C C1C -71.3(12)
O1C C1C C9C C10C 69.1(10)
C5C C1C C9C C10C -177.4(8)
C2C C1C C9C C10C -51.2(11)
O1C C1C C9C C8C -160.5(8)
C5C C1C C9C C8C -47.0(12)
C2C C1C C9C C8C 79.3(11)
C8C C9C C10C C11C -170.2(10)
C1C C9C C10C C11C -38.2(13)
C9C C10C C11C C12C 60.6(13)
O1C O2C C12C O5C -74.5(8)
O1C O2C C12C C15C 171.3(7)
O1C O2C C12C C11C 43.4(9)
C2C O5C C12C O2C 35.1(11)
C2C O5C C12C C15C 149.4(8)
C2C O5C C12C C11C -83.9(10)
C10C C11C C12C O2C -94.1(10)
C10C C11C C12C O5C 21.6(11)
C10C C11C C12C C15C 142.9(9)
C1D O1D O2D C12D 48.8(10)
O2D O1D C1D C5D 130.2(9)
O2D O1D C1D C2D 12.1(13)
O2D O1D C1D C9D -108.3(10)
C12D O5D C2D O3D -101.7(10)
C12D O5D C2D C1D 28.5(14)
C3D O3D C2D O5D 155.2(9)
C3D O3D C2D C1D 25.2(13)
O1D C1D C2D O5D -53.8(15)
C5D C1D C2D O5D -169.0(11)
C9D C1D C2D O5D 65.5(12)
O1D C1D C2D O3D 71.6(11)
C5D C1D C2D O3D -43.6(13)
C9D C1D C2D O3D -169.1(8)
C2D O3D C3D O4D 161.8(11)
C2D O3D C3D C4D -15.2(15)
O4D C3D C4D C5D -147.9(14)
O3D C3D C4D C5D 28.5(15)
O4D C3D C4D C13D -9(2)
O3D C3D C4D C13D 167.8(11)
C3D C4D C5D C1D -50.5(14)
C13D C4D C5D C1D 176.2(11)
C3D C4D C5D C6D 76.6(14)
C13D C4D C5D C6D -56.7(15)
O1D C1D C5D C4D -63.4(11)
C2D C1D C5D C4D 55.5(14)
C9D C1D C5D C4D 178.8(9)
O1D C1D C5D C6D 167.7(9)
C2D C1D C5D C6D -73.4(13)
C9D C1D C5D C6D 50.0(12)
C4D C5D C6D C7D 178.8(10)
C1D C5D C6D C7D -54.4(12)
C5D C6D C7D C8D 54.6(14)
C6D C7D C8D N1D 70.9(14)
C6D C7D C8D C9D -49.7(13)
C6D C7D C8D C14D -173.8(11)
N2D N1D C8D C7D 62.0(18)
N2D N1D C8D C9D -171.1(12)
N2D N1D C8D C14D -56.2(15)
C7D C8D C9D C10D 174.3(10)
N1D C8D C9D C10D 50.6(14)
C14D C8D C9D C10D -61.2(15)
C7D C8D C9D C1D 43.5(14)
N1D C8D C9D C1D -80.2(15)
C14D C8D C9D C1D 168.0(12)
O1D C1D C9D C10D 66.9(12)
C5D C1D C9D C10D -177.2(10)
C2D C1D C9D C10D -54.0(11)
O1D C1D C9D C8D -159.1(10)
C5D C1D C9D C8D -43.3(14)
C2D C1D C9D C8D 79.9(12)
C8D C9D C10D C11D -168.5(10)
C1D C9D C10D C11D -36.3(15)
C9D C10D C11D C12D 59.1(16)
O1D O2D C12D O5D -76.3(8)
O1D O2D C12D C15D 169.6(7)
O1D O2D C12D C11D 44.2(9)
C2D O5D C12D O2D 34.1(10)
C2D O5D C12D C15D 148.0(9)
C2D O5D C12D C11D -88.6(11)
C10D C11D C12D O2D -94.6(13)
C10D C11D C12D O5D 25.5(15)
C10D C11D C12D C15D 144.4(12)
C1E O1E O2E C12E 45.5(9)
O2E O1E C1E C2E 14.9(7)
O2E O1E C1E C9E -108.9(7)
O2E O1E C1E C5E 133.2(6)
C12E O5E C2E O3E -99.3(8)
C12E O5E C2E C1E 27.1(10)
C3E O3E C2E O5E 155.8(8)
C3E O3E C2E C1E 31.0(11)
O1E C1E C2E O5E -52.5(8)
C9E C1E C2E O5E 66.6(9)
C5E C1E C2E O5E -166.2(6)
O1E C1E C2E O3E 68.1(9)
C9E C1E C2E O3E -172.7(7)
C5E C1E C2E O3E -45.5(9)
C2E O3E C3E O4E 160.7(8)
C2E O3E C3E C4E -25.1(12)
O4E C3E C4E C13E -21.6(13)
O3E C3E C4E C13E 164.4(7)
O4E C3E C4E C5E -150.0(9)
O3E C3E C4E C5E 36.0(11)
C3E C4E C5E C6E 72.7(9)
C13E C4E C5E C6E -56.0(10)
C3E C4E C5E C1E -50.6(9)
C13E C4E C5E C1E -179.3(7)
O1E C1E C5E C6E 169.2(6)
C2E C1E C5E C6E -72.0(8)
C9E C1E C5E C6E 55.9(9)
O1E C1E C5E C4E -63.8(8)
C2E C1E C5E C4E 55.1(8)
C9E C1E C5E C4E -177.0(7)
C4E C5E C6E C7E 179.5(7)
C1E C5E C6E C7E -58.1(9)
C5E C6E C7E C8E 57.5(10)
N2E N1E C8E C14E -19.5(14)
N2E N1E C8E C7E 102.9(10)
N2E N1E C8E C9E -140.9(9)
C6E C7E C8E N1E 64.6(10)
C6E C7E C8E C14E -171.3(8)
C6E C7E C8E C9E -48.9(11)
O1E C1E C9E C10E 71.0(9)
C2E C1E C9E C10E -51.3(10)
C5E C1E C9E C10E -177.5(7)
O1E C1E C9E C8E -161.8(7)
C2E C1E C9E C8E 76.0(9)
C5E C1E C9E C8E -50.2(9)
N1E C8E C9E C1E -67.3(9)
C14E C8E C9E C1E 168.6(8)
C7E C8E C9E C1E 45.3(10)
N1E C8E C9E C10E 59.8(9)
C14E C8E C9E C10E -64.3(9)
C7E C8E C9E C10E 172.4(7)
C1E C9E C10E C11E -40.4(11)
C8E C9E C10E C11E -168.9(8)
C9E C10E C11E C12E 58.5(11)
O1E O2E C12E O5E -74.1(10)
O1E O2E C12E C15E 170.8(8)
O1E O2E C12E C11E 49.3(10)
C2E O5E C12E O2E 35.0(11)
C2E O5E C12E C15E 149.3(8)
C2E O5E C12E C11E -89.4(8)
C10E C11E C12E O2E -97.4(11)
C10E C11E C12E O5E 25.5(11)
C10E C11E C12E C15E 144.3(10)
